data_4081100
loop_
_publ_author_name
'Hosokawa, Satomi'
'Ito, Jun-ichi'
'Nishiyama, Hisao'

_publ_section_title
;
 NCN-Pincer Cobalt Complexes Containing Bis(oxazolinyl)phenyl Ligands
;
_journal_issue 14
_journal_name_full Organometallics
_journal_page_first 3980
_journal_paper_doi 10.1021/om400450n
_journal_volume 32
_journal_year 2013
_chemical_formula_sum 'C19 H19 Co N2 O5'
_chemical_formula_weight 414.29
_chemical_name_systematic
; 
 ? 
;
_space_group_IT_number 14
_symmetry_cell_setting monoclinic
_symmetry_space_group_name_Hall '-P 2ybc'
_symmetry_space_group_name_H-M 'P 1 21/c 1'
_atom_sites_solution_hydrogens geom
_atom_sites_solution_primary direct
_atom_sites_solution_secondary difmap
_audit_creation_method SHELXL-97
_cell_angle_alpha 90.00
_cell_angle_beta 92.492(2)
_cell_angle_gamma 90.00
_cell_formula_units_Z 8
_cell_length_a 12.8680(14)
_cell_length_b 15.9732(17)
_cell_length_c 18.6685(19)
_cell_measurement_reflns_used 6951
_cell_measurement_temperature 153(2)
_cell_measurement_theta_max 28.32
_cell_measurement_theta_min 2.34
_cell_volume 3833.6(7)
_computing_cell_refinement 'Bruker SMART'
_computing_data_collection 'Bruker SMART'
_computing_data_reduction 'Bruker SAINT'
_computing_molecular_graphics 'Bruker SHELXTL'
_computing_publication_material 'Bruker SHELXTL'
_computing_structure_refinement 'SHELXL-97 (Sheldrick, 1997)'
_computing_structure_solution 'SHELXS-97 (Sheldrick, 1990)'
_diffrn_ambient_temperature 153(2)
_diffrn_detector_area_resol_mean 8.36
_diffrn_measured_fraction_theta_full 0.988
_diffrn_measured_fraction_theta_max 0.988
_diffrn_measurement_device_type 'CCD area detector'
_diffrn_measurement_method 'phi and omega scans'
_diffrn_radiation_monochromator graphite
_diffrn_radiation_source 'fine-focus sealed tube'
_diffrn_radiation_type MoK\a
_diffrn_radiation_wavelength 0.71073
_diffrn_reflns_av_R_equivalents 0.0290
_diffrn_reflns_av_sigmaI/netI 0.0322
_diffrn_reflns_limit_h_max 17
_diffrn_reflns_limit_h_min -16
_diffrn_reflns_limit_k_max 17
_diffrn_reflns_limit_k_min -21
_diffrn_reflns_limit_l_max 23
_diffrn_reflns_limit_l_min -24
_diffrn_reflns_number 27073
_diffrn_reflns_theta_full 28.33
_diffrn_reflns_theta_max 28.33
_diffrn_reflns_theta_min 1.58
_exptl_absorpt_coefficient_mu 0.927
_exptl_absorpt_correction_T_max 1.000000
_exptl_absorpt_correction_T_min 0.684848
_exptl_absorpt_correction_type empirical
_exptl_crystal_colour yellow
_exptl_crystal_density_diffrn 1.436
_exptl_crystal_density_method 'not measured'
_exptl_crystal_description prism
_exptl_crystal_F_000 1712
_exptl_crystal_size_max 0.2
_exptl_crystal_size_mid 0.1
_exptl_crystal_size_min 0.1
_refine_diff_density_max 0.567
_refine_diff_density_min -0.332
_refine_diff_density_rms 0.076
_refine_ls_extinction_method none
_refine_ls_goodness_of_fit_ref 1.089
_refine_ls_hydrogen_treatment mixed
_refine_ls_matrix_type full
_refine_ls_number_parameters 495
_refine_ls_number_reflns 9457
_refine_ls_number_restraints 0
_refine_ls_restrained_S_all 1.089
_refine_ls_R_factor_all 0.0426
_refine_ls_R_factor_gt 0.0383
_refine_ls_shift/su_max 0.001
_refine_ls_shift/su_mean 0.000
_refine_ls_structure_factor_coef Fsqd
_refine_ls_weighting_details 'calc w=1/[\s^2^(Fo^2^)+(0.0565P)^2^+1.8004P] where P=(Fo^2^+2Fc^2^)/3'
_refine_ls_weighting_scheme calc
_refine_ls_wR_factor_gt 0.1053
_refine_ls_wR_factor_ref 0.1083
_reflns_number_gt 8516
_reflns_number_total 9457
_reflns_threshold_expression >2sigma(I)
_cod_data_source_file om400450n_si_001.cif
_cod_data_source_block 2a
_cod_depositor_comments
;
The following automatic conversions were performed:

'_symmetry_cell_setting' value 'Monoclinic' changed to 'monoclinic'
according to /home/saulius/struct/CIF-dictionaries/cif_core.dic
dictionary named 'cif_core.dic' version 2.4.2 from
2011-04-26.

'_exptl_absorpt_correction_type' value 'Empirical'
changed to 'empirical' according to
/home/saulius/struct/CIF-dictionaries/cif_core.dic dictionary named
'cif_core.dic' version 2.4.2 from 2011-04-26.

Automatic conversion script
Id: cif_fix_values 1891 2012-01-12 08:04:46Z andrius 
;
_cod_original_sg_symbol_H-M P2(1)/c
_cod_database_code 4081100

loop_
_symmetry_equiv_pos_as_xyz
'x, y, z'
'-x, y+1/2, -z+1/2'
'-x, -y, -z'
'x, -y-1/2, z-1/2'

loop_
_atom_site_label
_atom_site_type_symbol
_atom_site_fract_x
_atom_site_fract_y
_atom_site_fract_z
_atom_site_U_iso_or_equiv
_atom_site_adp_type
_atom_site_occupancy
_atom_site_symmetry_multiplicity
_atom_site_calc_flag
_atom_site_refinement_flags
C1 C 0.70312(13) 0.87541(11) 0.13761(9) 0.0206(3) Uani 1 1 d .
C2 C 0.64159(14) 0.83534(11) 0.18812(9) 0.0230(3) Uani 1 1 d .
C3 C 0.53947(14) 0.85823(13) 0.20119(10) 0.0277(4) Uani 1 1 d .
H3 H 0.5026 0.8312 0.2376 0.033 Uiso 1 1 calc R
C4 C 0.49327(14) 0.92077(13) 0.16027(11) 0.0307(4) Uani 1 1 d .
H4 H 0.4227 0.9355 0.1666 0.037 Uiso 1 1 calc R
C5 C 0.55009(14) 0.96203(12) 0.11004(10) 0.0265(4) Uani 1 1 d .
H5 H 0.5175 1.0048 0.0817 0.032 Uiso 1 1 calc R
C6 C 0.65497(13) 0.94245(11) 0.09966(9) 0.0225(3) Uani 1 1 d .
C7 C 0.69389(14) 0.76721(12) 0.22556(9) 0.0241(3) Uani 1 1 d .
C8 C 0.72131(17) 0.65803(14) 0.29835(11) 0.0344(4) Uani 1 1 d .
H8A H 0.6932 0.6023 0.2849 0.041 Uiso 1 1 calc R
H8B H 0.7361 0.6593 0.3508 0.041 Uiso 1 1 calc R
C9 C 0.82107(16) 0.67681(12) 0.25776(10) 0.0288(4) Uani 1 1 d .
C10 C 0.90964(18) 0.70658(17) 0.30868(12) 0.0426(5) Uani 1 1 d .
H10A H 0.9704 0.7203 0.2811 0.064 Uiso 1 1 calc R
H10B H 0.9279 0.6621 0.3431 0.064 Uiso 1 1 calc R
H10C H 0.8874 0.7565 0.3345 0.064 Uiso 1 1 calc R
C11 C 0.8537(2) 0.60123(14) 0.21389(14) 0.0472(6) Uani 1 1 d .
H11A H 0.7976 0.5865 0.1790 0.071 Uiso 1 1 calc R
H11B H 0.8680 0.5537 0.2460 0.071 Uiso 1 1 calc R
H11C H 0.9166 0.6150 0.1885 0.071 Uiso 1 1 calc R
C12 C 0.71048(14) 0.99820(11) 0.05088(9) 0.0235(3) Uani 1 1 d .
C13 C 0.72359(17) 1.11942(13) -0.00806(13) 0.0369(5) Uani 1 1 d .
H13A H 0.7391 1.1706 0.0203 0.044 Uiso 1 1 calc R
H13B H 0.6940 1.1358 -0.0558 0.044 Uiso 1 1 calc R
C14 C 0.82215(15) 1.06634(12) -0.01520(11) 0.0293(4) Uani 1 1 d .
C15 C 0.91913(19) 1.11165(16) 0.01293(15) 0.0473(6) Uani 1 1 d .
H15A H 0.9144 1.1218 0.0645 0.071 Uiso 1 1 calc R
H15B H 0.9252 1.1653 -0.0121 0.071 Uiso 1 1 calc R
H15C H 0.9805 1.0772 0.0046 0.071 Uiso 1 1 calc R
C16 C 0.8335(2) 1.03619(18) -0.09158(13) 0.0509(6) Uani 1 1 d .
H16A H 0.8911 0.9962 -0.0929 0.076 Uiso 1 1 calc R
H16B H 0.8477 1.0841 -0.1225 0.076 Uiso 1 1 calc R
H16C H 0.7689 1.0088 -0.1087 0.076 Uiso 1 1 calc R
C17 C 0.96458(15) 0.76905(13) 0.13116(10) 0.0284(4) Uani 1 1 d .
C18 C 0.81287(14) 0.80519(12) 0.04197(10) 0.0266(4) Uani 1 1 d .
C19 C 0.89542(13) 0.91880(12) 0.16697(10) 0.0260(4) Uani 1 1 d .
C20 C 0.61625(14) 0.32899(11) 0.06707(10) 0.0226(3) Uani 1 1 d .
C21 C 0.55464(13) 0.25762(11) 0.07931(10) 0.0237(3) Uani 1 1 d .
C22 C 0.47565(15) 0.23132(13) 0.03084(11) 0.0291(4) Uani 1 1 d .
H22 H 0.4358 0.1829 0.0404 0.035 Uiso 1 1 calc R
C23 C 0.45646(16) 0.27688(14) -0.03115(11) 0.0338(4) Uani 1 1 d .
H23 H 0.4026 0.2602 -0.0645 0.041 Uiso 1 1 calc R
C24 C 0.51580(16) 0.34699(14) -0.04468(10) 0.0317(4) Uani 1 1 d .
H24 H 0.5024 0.3776 -0.0877 0.038 Uiso 1 1 calc R
C25 C 0.59529(15) 0.37380(12) 0.00373(10) 0.0252(4) Uani 1 1 d .
C26 C 0.58457(13) 0.21433(11) 0.14497(10) 0.0231(3) Uani 1 1 d .
C27 C 0.58278(16) 0.12794(13) 0.23820(11) 0.0322(4) Uani 1 1 d .
H27A H 0.5999 0.0679 0.2442 0.039 Uiso 1 1 calc R
H27B H 0.5340 0.1443 0.2753 0.039 Uiso 1 1 calc R
C28 C 0.68222(14) 0.18186(11) 0.24397(11) 0.0263(4) Uani 1 1 d .
C29 C 0.69623(16) 0.22477(13) 0.31620(11) 0.0317(4) Uani 1 1 d .
H29A H 0.7578 0.2609 0.3163 0.048 Uiso 1 1 calc R
H29B H 0.7053 0.1824 0.3539 0.048 Uiso 1 1 calc R
H29C H 0.6346 0.2587 0.3250 0.048 Uiso 1 1 calc R
C30 C 0.77852(17) 0.13097(15) 0.22650(13) 0.0384(5) Uani 1 1 d .
H30A H 0.7653 0.1008 0.1813 0.058 Uiso 1 1 calc R
H30B H 0.7941 0.0907 0.2651 0.058 Uiso 1 1 calc R
H30C H 0.8379 0.1687 0.2219 0.058 Uiso 1 1 calc R
C31 C 0.65844(15) 0.44650(12) -0.01760(10) 0.0266(4) Uani 1 1 d .
C32 C 0.7520(2) 0.56227(14) 0.00318(12) 0.0407(5) Uani 1 1 d .
H32A H 0.8225 0.5546 0.0255 0.049 Uiso 1 1 calc R
H32B H 0.7302 0.6211 0.0099 0.049 Uiso 1 1 calc R
C33 C 0.74976(19) 0.53931(14) -0.07653(11) 0.0374(5) Uani 1 1 d .
C34 C 0.8593(3) 0.5291(2) -0.10261(18) 0.0671(9) Uani 1 1 d .
H34A H 0.8943 0.4832 -0.0765 0.101 Uiso 1 1 calc R
H34B H 0.8984 0.5811 -0.0941 0.101 Uiso 1 1 calc R
H34C H 0.8560 0.5165 -0.1540 0.101 Uiso 1 1 calc R
C35 C 0.6851(3) 0.60159(18) -0.12113(16) 0.0657(9) Uani 1 1 d .
H35A H 0.6802 0.5829 -0.1712 0.099 Uiso 1 1 calc R
H35B H 0.7183 0.6568 -0.1184 0.099 Uiso 1 1 calc R
H35C H 0.6152 0.6052 -0.1025 0.099 Uiso 1 1 calc R
C36 C 0.82958(16) 0.35952(13) 0.20976(11) 0.0315(4) Uani 1 1 d .
C37 C 0.81399(16) 0.33966(13) 0.07557(12) 0.0321(4) Uani 1 1 d .
C38 C 0.65171(15) 0.43570(12) 0.16961(10) 0.0268(4) Uani 1 1 d .
Co1 Co 0.842320(17) 0.822151(15) 0.133998(12) 0.02041(7) Uani 1 1 d .
Co2 Co 0.725092(18) 0.346103(15) 0.144535(13) 0.02241(7) Uani 1 1 d .
N1 N 0.78616(12) 0.74665(10) 0.20994(8) 0.0246(3) Uani 1 1 d .
N2 N 0.80260(13) 0.99299(11) 0.03112(10) 0.0320(4) Uani 1 1 d .
N3 N 0.66145(11) 0.24215(9) 0.18419(8) 0.0233(3) Uani 1 1 d .
N4 N 0.69412(15) 0.45769(11) -0.07867(9) 0.0339(4) Uani 1 1 d .
O1 O 0.64786(11) 0.72366(9) 0.27695(8) 0.0324(3) Uani 1 1 d .
O2 O 0.65320(11) 1.06622(10) 0.02810(9) 0.0410(4) Uani 1 1 d .
O3 O 1.04193(12) 0.73540(11) 0.12750(9) 0.0438(4) Uani 1 1 d .
O4 O 0.79698(13) 0.79748(11) -0.01831(8) 0.0424(4) Uani 1 1 d .
O5 O 0.92925(11) 0.98148(10) 0.18461(9) 0.0392(4) Uani 1 1 d .
O6 O 0.53728(10) 0.14414(8) 0.16649(7) 0.0278(3) Uani 1 1 d .
O7 O 0.67904(13) 0.50535(9) 0.03378(8) 0.0376(3) Uani 1 1 d .
O8 O 0.89965(13) 0.36994(12) 0.24758(9) 0.0467(4) Uani 1 1 d .
O9 O 0.87092(15) 0.34011(13) 0.03042(11) 0.0540(5) Uani 1 1 d .
O10 O 0.60547(13) 0.49356(10) 0.18404(8) 0.0390(3) Uani 1 1 d .

loop_
_atom_site_aniso_label
_atom_site_aniso_U_11
_atom_site_aniso_U_22
_atom_site_aniso_U_33
_atom_site_aniso_U_23
_atom_site_aniso_U_13
_atom_site_aniso_U_12
C1 0.0184(7) 0.0230(8) 0.0204(8) -0.0031(6) -0.0008(6) -0.0045(6)
C2 0.0224(8) 0.0248(8) 0.0219(8) -0.0021(7) 0.0018(6) -0.0054(6)
C3 0.0231(8) 0.0333(10) 0.0272(9) -0.0028(7) 0.0057(7) -0.0072(7)
C4 0.0187(8) 0.0364(11) 0.0374(10) -0.0053(8) 0.0040(7) -0.0015(7)
C5 0.0214(8) 0.0277(9) 0.0303(9) -0.0019(7) -0.0006(7) 0.0004(7)
C6 0.0203(8) 0.0231(8) 0.0241(8) -0.0019(7) 0.0002(6) -0.0028(6)
C7 0.0259(8) 0.0262(9) 0.0203(8) -0.0011(7) 0.0014(6) -0.0085(7)
C8 0.0404(11) 0.0334(11) 0.0296(10) 0.0072(8) 0.0033(8) -0.0059(8)
C9 0.0352(10) 0.0252(9) 0.0258(9) 0.0063(7) 0.0010(7) -0.0027(7)
C10 0.0402(12) 0.0507(14) 0.0361(11) 0.0132(10) -0.0084(9) -0.0057(10)
C11 0.0655(16) 0.0267(11) 0.0509(14) 0.0029(10) 0.0186(12) 0.0010(10)
C12 0.0243(8) 0.0231(8) 0.0230(8) -0.0002(7) -0.0011(6) 0.0007(6)
C13 0.0367(11) 0.0281(10) 0.0467(12) 0.0109(9) 0.0115(9) 0.0044(8)
C14 0.0314(9) 0.0267(9) 0.0304(9) 0.0069(8) 0.0076(7) 0.0023(7)
C15 0.0391(12) 0.0440(14) 0.0589(15) 0.0129(11) 0.0020(11) -0.0088(10)
C16 0.0655(17) 0.0517(15) 0.0365(12) 0.0014(11) 0.0139(11) 0.0109(12)
C17 0.0279(9) 0.0302(10) 0.0273(9) 0.0043(7) 0.0026(7) 0.0010(7)
C18 0.0247(8) 0.0286(9) 0.0267(9) 0.0024(7) 0.0033(7) 0.0005(7)
C19 0.0192(8) 0.0290(9) 0.0296(9) 0.0006(7) -0.0004(7) 0.0031(7)
C20 0.0222(8) 0.0212(8) 0.0242(8) -0.0048(6) -0.0002(6) 0.0010(6)
C21 0.0223(8) 0.0229(8) 0.0259(8) -0.0040(7) 0.0026(6) 0.0003(6)
C22 0.0268(9) 0.0289(9) 0.0316(9) -0.0076(8) 0.0008(7) -0.0049(7)
C23 0.0304(10) 0.0431(12) 0.0274(9) -0.0097(8) -0.0033(7) -0.0047(8)
C24 0.0347(10) 0.0381(11) 0.0219(9) -0.0019(8) -0.0028(7) 0.0014(8)
C25 0.0288(9) 0.0233(8) 0.0235(8) -0.0012(7) 0.0000(7) 0.0009(7)
C26 0.0223(8) 0.0181(8) 0.0293(9) -0.0032(7) 0.0060(7) 0.0011(6)
C27 0.0354(10) 0.0279(10) 0.0335(10) 0.0064(8) 0.0033(8) -0.0040(8)
C28 0.0258(9) 0.0220(8) 0.0314(9) 0.0056(7) 0.0033(7) 0.0029(7)
C29 0.0332(10) 0.0328(10) 0.0290(9) 0.0028(8) -0.0001(8) 0.0015(8)
C30 0.0367(11) 0.0365(11) 0.0424(12) 0.0050(9) 0.0063(9) 0.0139(9)
C31 0.0338(9) 0.0226(9) 0.0232(8) 0.0004(7) -0.0022(7) 0.0027(7)
C32 0.0593(14) 0.0300(11) 0.0326(11) -0.0001(9) -0.0002(10) -0.0139(10)
C33 0.0532(13) 0.0298(10) 0.0295(10) 0.0013(8) 0.0044(9) -0.0085(9)
C34 0.0689(19) 0.0640(19) 0.071(2) -0.0152(16) 0.0291(16) -0.0259(15)
C35 0.109(3) 0.0393(14) 0.0469(15) 0.0156(12) -0.0210(16) -0.0093(15)
C36 0.0294(9) 0.0290(10) 0.0356(10) 0.0016(8) -0.0035(8) -0.0033(7)
C37 0.0278(9) 0.0319(10) 0.0365(11) 0.0008(8) 0.0002(8) -0.0006(7)
C38 0.0304(9) 0.0273(9) 0.0224(8) -0.0004(7) -0.0015(7) -0.0042(7)
Co1 0.01833(12) 0.02263(13) 0.02033(12) 0.00148(9) 0.00158(8) -0.00080(8)
Co2 0.02201(13) 0.02058(13) 0.02436(13) 0.00032(9) -0.00227(9) -0.00233(8)
N1 0.0267(7) 0.0254(8) 0.0217(7) 0.0024(6) -0.0002(6) -0.0024(6)
N2 0.0275(8) 0.0278(8) 0.0413(9) 0.0120(7) 0.0079(7) 0.0034(6)
N3 0.0235(7) 0.0200(7) 0.0263(7) 0.0035(6) 0.0005(6) 0.0005(5)
N4 0.0466(10) 0.0276(9) 0.0277(8) -0.0002(7) 0.0032(7) -0.0055(7)
O1 0.0340(7) 0.0328(7) 0.0310(7) 0.0074(6) 0.0086(6) -0.0064(6)
O2 0.0312(7) 0.0375(8) 0.0550(10) 0.0221(7) 0.0126(7) 0.0112(6)
O3 0.0325(8) 0.0485(10) 0.0508(10) 0.0052(8) 0.0055(7) 0.0136(7)
O4 0.0489(9) 0.0541(10) 0.0242(7) -0.0045(7) 0.0003(6) -0.0016(8)
O5 0.0294(7) 0.0301(8) 0.0573(10) -0.0090(7) -0.0066(7) -0.0008(6)
O6 0.0289(7) 0.0223(6) 0.0326(7) -0.0002(5) 0.0055(5) -0.0048(5)
O7 0.0617(10) 0.0260(7) 0.0253(7) -0.0018(6) 0.0039(6) -0.0107(7)
O8 0.0379(9) 0.0532(10) 0.0474(9) -0.0013(8) -0.0161(7) -0.0051(7)
O9 0.0439(10) 0.0679(13) 0.0515(11) 0.0027(9) 0.0174(8) 0.0021(9)
O10 0.0473(9) 0.0326(8) 0.0376(8) -0.0045(6) 0.0077(7) 0.0063(7)

loop_
_atom_type_symbol
_atom_type_description
_atom_type_scat_dispersion_real
_atom_type_scat_dispersion_imag
_atom_type_scat_source
C C 0.0033 0.0016 'International Tables Vol C Tables 4.2.6.8 and 6.1.1.4'
H H 0.0000 0.0000 'International Tables Vol C Tables 4.2.6.8 and 6.1.1.4'
N N 0.0061 0.0033 'International Tables Vol C Tables 4.2.6.8 and 6.1.1.4'
O O 0.0106 0.0060 'International Tables Vol C Tables 4.2.6.8 and 6.1.1.4'
Co Co 0.3494 0.9721 'International Tables Vol C Tables 4.2.6.8 and 6.1.1.4'

loop_
_geom_angle_atom_site_label_1
_geom_angle_atom_site_label_2
_geom_angle_atom_site_label_3
_geom_angle
C2 C1 C6 115.63(16)
C2 C1 Co1 111.19(13)
C6 C1 Co1 133.18(13)
C3 C2 C1 123.92(17)
C3 C2 C7 122.37(17)
C1 C2 C7 113.71(16)
C4 C3 C2 118.70(17)
C3 C4 C5 119.62(17)
C4 C5 C6 121.78(18)
C5 C6 C1 120.14(16)
C5 C6 C12 116.27(16)
C1 C6 C12 123.51(15)
N1 C7 O1 118.22(17)
N1 C7 C2 120.09(16)
O1 C7 C2 121.69(16)
O1 C8 C9 105.57(15)
N1 C9 C11 110.74(17)
N1 C9 C10 109.75(16)
C11 C9 C10 111.4(2)
N1 C9 C8 101.77(16)
C11 C9 C8 111.26(17)
C10 C9 C8 111.57(17)
N2 C12 O2 117.51(17)
N2 C12 C6 128.77(17)
O2 C12 C6 113.62(15)
O2 C13 C14 104.77(16)
N2 C14 C15 109.43(17)
N2 C14 C16 108.81(18)
C15 C14 C16 111.4(2)
N2 C14 C13 102.92(15)
C15 C14 C13 112.12(19)
C16 C14 C13 111.71(19)
O3 C17 Co1 178.26(18)
O4 C18 Co1 176.59(18)
O5 C19 Co1 176.72(18)
C25 C20 C21 117.43(16)
C25 C20 Co2 130.44(14)
C21 C20 Co2 112.08(13)
C22 C21 C20 122.41(17)
C22 C21 C26 124.45(17)
C20 C21 C26 113.10(15)
C23 C22 C21 118.92(18)
C22 C23 C24 119.96(18)
C23 C24 C25 121.46(19)
C20 C25 C24 119.82(18)
C20 C25 C31 122.72(16)
C24 C25 C31 117.34(17)
N3 C26 O6 117.73(17)
N3 C26 C21 119.24(16)
O6 C26 C21 123.00(16)
O6 C27 C28 105.27(15)
N3 C28 C29 112.62(15)
N3 C28 C30 107.74(16)
C29 C28 C30 111.34(17)
N3 C28 C27 100.80(15)
C29 C28 C27 112.38(16)
C30 C28 C27 111.46(17)
N4 C31 O7 118.18(18)
N4 C31 C25 125.44(17)
O7 C31 C25 116.38(16)
O7 C32 C33 104.42(17)
N4 C33 C34 110.5(2)
N4 C33 C35 107.9(2)
C34 C33 C35 112.8(2)
N4 C33 C32 102.98(16)
C34 C33 C32 111.0(2)
C35 C33 C32 111.2(2)
O8 C36 Co2 175.5(2)
O9 C37 Co2 176.2(2)
O10 C38 Co2 178.37(18)
C18 Co1 C19 122.07(9)
C18 Co1 C17 92.88(9)
C19 Co1 C17 95.52(9)
C18 Co1 C1 86.73(8)
C19 Co1 C1 87.14(7)
C17 Co1 C1 177.06(8)
C18 Co1 N1 121.60(8)
C19 Co1 N1 114.67(8)
C17 Co1 N1 94.57(8)
C1 Co1 N1 83.18(7)
C37 Co2 C36 90.67(10)
C37 Co2 C38 127.24(9)
C36 Co2 C38 96.65(9)
C37 Co2 C20 85.40(9)
C36 Co2 C20 175.99(9)
C38 Co2 C20 86.40(8)
C37 Co2 N3 120.62(8)
C36 Co2 N3 98.91(8)
C38 Co2 N3 109.69(8)
C20 Co2 N3 82.45(7)
C7 N1 C9 108.39(15)
C7 N1 Co1 111.79(13)
C9 N1 Co1 139.66(13)
C12 N2 C14 107.70(16)
C26 N3 C28 108.19(15)
C26 N3 Co2 113.11(12)
C28 N3 Co2 138.46(12)
C31 N4 C33 107.09(17)
C7 O1 C8 105.53(15)
C12 O2 C13 105.90(15)
C26 O6 C27 104.64(14)
C31 O7 C32 105.46(16)

loop_
_geom_bond_atom_site_label_1
_geom_bond_atom_site_label_2
_geom_bond_distance
C1 C2 1.411(2)
C1 C6 1.412(2)
C1 Co1 1.9867(17)
C2 C3 1.396(3)
C2 C7 1.444(3)
C3 C4 1.377(3)
C4 C5 1.381(3)
C5 C6 1.407(2)
C6 C12 1.480(2)
C7 N1 1.278(2)
C7 O1 1.343(2)
C8 O1 1.456(3)
C8 C9 1.548(3)
C9 N1 1.486(2)
C9 C11 1.528(3)
C9 C10 1.528(3)
C12 N2 1.259(2)
C12 O2 1.370(2)
C13 O2 1.432(2)
C13 C14 1.536(3)
C14 N2 1.484(2)
C14 C15 1.517(3)
C14 C16 1.518(3)
C17 O3 1.136(2)
C17 Co1 1.7902(19)
C18 O4 1.142(2)
C18 Co1 1.7641(19)
C19 O5 1.135(2)
C19 Co1 1.787(2)
C20 C25 1.398(3)
C20 C21 1.413(2)
C20 Co2 1.9878(18)
C21 C22 1.396(2)
C21 C26 1.445(3)
C22 C23 1.380(3)
C23 C24 1.385(3)
C24 C25 1.402(3)
C25 C31 1.482(3)
C26 N3 1.284(2)
C26 O6 1.345(2)
C27 O6 1.461(2)
C27 C28 1.542(3)
C28 N3 1.489(2)
C28 C29 1.516(3)
C28 C30 1.529(3)
C31 N4 1.260(3)
C31 O7 1.361(2)
C32 O7 1.442(3)
C32 C33 1.532(3)
C33 N4 1.487(3)
C33 C34 1.520(4)
C33 C35 1.522(4)
C36 O8 1.133(3)
C36 Co2 1.787(2)
C37 O9 1.140(3)
C37 Co2 1.762(2)
C38 O10 1.138(2)
C38 Co2 1.788(2)
Co1 N1 2.0189(15)
Co2 N3 2.0071(15)
